data_1535900
loop_
_publ_author_name
'Iskhakova, L.D.'
'Ovanisyan, S.M.'
'Trunov, V.K.'

_publ_section_title
;
 Crystal structure of EuH(SeO4)2
;
_journal_name_full 'Zhurnal Strukturnoi Khimii (Issue-No. from 1981)'
_journal_page_first 30
_journal_page_last 33
_journal_volume 32
_journal_year 1991
_chemical_formula_sum 'Eu H O8 Se2'
_chemical_name_systematic 'Eu H (Se O4)2'
_space_group_IT_number 61
_symmetry_space_group_name_Hall '-P 2ac 2ab'
_symmetry_space_group_name_H-M 'P b c a'
_cell_angle_alpha 90
_cell_angle_beta 90
_cell_angle_gamma 90
_cell_formula_units_Z 8
_cell_length_a 9.232
_cell_length_b 13.514
_cell_length_c 10.061
_cell_volume 1255.223
_citation_journal_id_ASTM ZSTKAI
_cod_data_source_file Iskhakova_ZSTKAI_1991_1175.cif
_cod_data_source_block H1Eu1O8Se2
_cod_original_formula_sum 'H1 Eu1 O8 Se2'
_cod_database_code 1535900

loop_
_symmetry_equiv_pos_as_xyz
x,y,z
-x+1/2,-y,z+1/2
x+1/2,-y+1/2,-z
-x,y+1/2,-z+1/2
-x,-y,-z
x-1/2,y,-z-1/2
-x-1/2,y-1/2,z
x,-y-1/2,z-1/2

loop_
_atom_site_label
_atom_site_type_symbol
_atom_site_fract_x
_atom_site_fract_y
_atom_site_fract_z
_atom_site_occupancy
_atom_site_U_iso_or_equiv
O7 O-2 0.617 0.3584 0.704 1 0.0
O1 O-2 0.735 0.2792 -0.013 1 0.0
O6 O-2 0.579 0.527 0.849 1 0.0
O3 O-2 0.987 0.3433 0.088 1 0.0
Se1 Se+6 0.8119 0.3493 0.0986 1 0.0
O4 O-2 0.761 0.462 0.083 1 0.0
O8 O-2 0.39 0.4695 0.664 1 0.0
O2 O-2 0.758 0.313 0.245 1 0.0
O5 O-2 0.413 0.367 0.894 1 0.0
Se2 Se+6 0.4923 0.4356 0.7855 1 0.0
Eu1 Eu+3 0.2197 0.10601 0.54916 1 0.0
